data_7027018
loop_
_publ_author_name
'Watkinson, Michael'
'Fondo, Matilde'
'Bermejo, Manuel R.'
'Sousa, Antonio'
'McAuliffe, Charles A.'
'Pritchard, Robin G.'
'Jaiboon, Nongnuj'
'Aurangzeb, Nadeem'
'Naeem, Mohammed'

_publ_section_title
;
 Further attempts to rationalise the co-ordination chemistry of manganese
 with Schiff base ligands and supplementary carboxylate donors
;
_journal_issue 1
_journal_name_full 'Journal of the Chemical Society, Dalton Transactions'
_journal_page_first 31
_journal_paper_doi 10.1039/a805555f
_journal_year 1999
_chemical_formula_sum 'C26 H27 Mn N2 O8'
_chemical_formula_weight 550.44
_chemical_name_systematic
; 
 ? 
;
_space_group_IT_number 14
_symmetry_cell_setting monoclinic
_symmetry_space_group_name_Hall '-P 2ybc'
_symmetry_space_group_name_H-M 'P 1 21/c 1'
_atom_sites_solution_hydrogens geom
_atom_sites_solution_primary direct
_atom_sites_solution_secondary difmap
_audit_creation_method SHELXL-97
_cell_angle_alpha 90.00
_cell_angle_beta 95.88(3)
_cell_angle_gamma 90.00
_cell_formula_units_Z 4
_cell_length_a 9.927(2)
_cell_length_b 13.495(3)
_cell_length_c 18.761(4)
_cell_measurement_reflns_used 20
_cell_measurement_temperature 293(2)
_cell_measurement_theta_max 12.7
_cell_measurement_theta_min 11.8
_cell_volume 2500.1(9)
_computing_structure_refinement 'SHELXL-97 (Sheldrick, 1997)'
_computing_structure_solution 'SHELXS-97 (Sheldrick, 1990)'
_diffrn_ambient_temperature 293(2)
_diffrn_measured_fraction_theta_full 0.260
_diffrn_measured_fraction_theta_max 0.260
_diffrn_measurement_device_type CAD-4
_diffrn_measurement_method theta/2theta
_diffrn_radiation_monochromator beta-filter
_diffrn_radiation_source 'fine-focus sealed tube'
_diffrn_radiation_type MoK\a
_diffrn_radiation_wavelength 0.71073
_diffrn_reflns_av_R_equivalents 0.0643
_diffrn_reflns_av_sigmaI/netI 0.0347
_diffrn_reflns_limit_h_max 0
_diffrn_reflns_limit_h_min -10
_diffrn_reflns_limit_k_max 0
_diffrn_reflns_limit_k_min -13
_diffrn_reflns_limit_l_max 19
_diffrn_reflns_limit_l_min -17
_diffrn_reflns_number 941
_diffrn_reflns_theta_full 22.45
_diffrn_reflns_theta_max 22.45
_diffrn_reflns_theta_min 1.86
_diffrn_standards_decay_% .5
_diffrn_standards_interval_time 60
_diffrn_standards_number 3
_exptl_absorpt_coefficient_mu 0.582
_exptl_crystal_density_diffrn 1.462
_exptl_crystal_density_method 'not measured'
_exptl_crystal_F_000 1144
_exptl_crystal_size_max .40
_exptl_crystal_size_mid .27
_exptl_crystal_size_min .12
_refine_diff_density_max 0.437
_refine_diff_density_min -0.323
_refine_diff_density_rms 0.073
_refine_ls_extinction_method none
_refine_ls_goodness_of_fit_ref 1.062
_refine_ls_hydrogen_treatment mixed
_refine_ls_matrix_type full
_refine_ls_number_parameters 184
_refine_ls_number_reflns 888
_refine_ls_number_restraints 0
_refine_ls_restrained_S_all 1.062
_refine_ls_R_factor_all 0.0541
_refine_ls_R_factor_gt 0.0541
_refine_ls_shift/su_max 0.000
_refine_ls_shift/su_mean 0.000
_refine_ls_structure_factor_coef Fsqd
_refine_ls_weighting_details 'w=1/[\s^2^(Fo^2^)+(0.1236P)^2^+1.9494P] where P=(Fo^2^+2Fc^2^)/3'
_refine_ls_weighting_scheme calc
_refine_ls_wR_factor_gt 0.1385
_refine_ls_wR_factor_ref 0.1385
_reflns_number_gt 888
_reflns_number_total 888
_reflns_threshold_expression >2sigma(I)
_cod_data_source_file 805555Fsup1.cif
_cod_data_source_block Figure4a
_cod_depositor_comments
;
The following automatic conversions were performed:

'_refine_ls_weighting_scheme' value 'calc
w=1/[\s^2^(Fo^2^)+(0.1236P)^2^+1.9494P] where P=(Fo^2^+2Fc^2^)/3' was
changed to 'calc'. New tag '_refine_ls_weighting_details' was
created. The value of the new tag was set to
'w=1/[\s^2^(Fo^2^)+(0.1236P)^2^+1.9494P] where P=(Fo^2^+2Fc^2^)/3'.

Automatic conversion script
Id: cif_fix_values 3143 2015-03-26 13:38:13Z robertas 
;
_cod_original_sg_symbol_H-M P2(1)/c
_cod_database_code 7027018

loop_
_symmetry_equiv_pos_as_xyz
'x, y, z'
'-x, y+1/2, -z+1/2'
'-x, -y, -z'
'x, -y-1/2, z-1/2'

loop_
_atom_site_label
_atom_site_type_symbol
_atom_site_fract_x
_atom_site_fract_y
_atom_site_fract_z
_atom_site_U_iso_or_equiv
_atom_site_adp_type
_atom_site_occupancy
_atom_site_calc_flag
Mn Mn 0.5183(2) 0.49540(19) 0.37084(11) 0.0448(7) Uani 1 d
O1 O 0.3804(9) 0.5696(6) 0.4072(5) 0.048(3) Uani 1 d
O2 O 0.4871(9) 0.3829(7) 0.4266(5) 0.052(3) Uani 1 d
O3 O 0.3723(10) 0.2482(7) 0.4935(5) 0.060(3) Uani 1 d
O4 O 0.1876(9) 0.6347(8) 0.4726(5) 0.069(3) Uani 1 d
O5 O 0.4060(10) 0.4401(7) 0.2760(5) 0.060(3) Uani 1 d
O6 O 0.2494(11) 0.4123(10) 0.1864(6) 0.093(4) Uani 1 d
O1W O 0.6785(9) 0.5474(7) 0.4645(5) 0.053(3) Uiso 1 d
O2W O 0.0634(19) 0.4597(15) 0.0698(10) 0.195(8) Uiso 1 d
N1 N 0.6796(10) 0.4324(9) 0.3344(5) 0.045(3) Uiso 1 d
N2 N 0.5757(10) 0.6095(8) 0.3157(5) 0.046(3) Uiso 1 d
C1 C 0.5248(13) 0.2912(11) 0.4127(7) 0.046(4) Uiso 1 d
C2 C 0.4612(14) 0.2167(11) 0.4488(7) 0.047(4) Uiso 1 d
C3 C 0.4895(16) 0.1173(13) 0.4357(8) 0.066(5) Uiso 1 d
C4 C 0.5833(17) 0.0933(13) 0.3891(9) 0.074(5) Uiso 1 d
C5 C 0.6498(14) 0.1621(12) 0.3559(8) 0.060(4) Uiso 1 d
C6 C 0.6195(14) 0.2662(11) 0.3675(7) 0.051(4) Uiso 1 d
C7 C 0.6999(14) 0.3354(12) 0.3350(7) 0.055(4) Uiso 1 d
C8 C 0.7664(14) 0.5047(12) 0.3035(7) 0.056(4) Uiso 1 d
C9 C 0.6784(14) 0.5819(11) 0.2678(8) 0.059(4) Uiso 1 d
C10 C 0.5267(14) 0.6988(11) 0.3147(7) 0.049(4) Uiso 1 d
C11 C 0.4196(14) 0.7293(11) 0.3554(8) 0.052(4) Uiso 1 d
C12 C 0.3536(13) 0.6650(11) 0.3984(7) 0.043(4) Uiso 1 d
C13 C 0.2455(14) 0.7022(11) 0.4323(8) 0.049(4) Uiso 1 d
C14 C 0.2074(15) 0.8018(12) 0.4287(8) 0.065(5) Uiso 1 d
C15 C 0.2808(16) 0.8629(12) 0.3861(8) 0.067(5) Uiso 1 d
C16 C 0.3816(15) 0.8320(12) 0.3498(8) 0.064(4) Uiso 1 d
C17 C 0.2885(17) 0.4243(11) 0.2503(8) 0.047(4) Uiso 1 d
C18 C 0.1804(15) 0.4169(12) 0.3032(8) 0.068(5) Uiso 1 d
C19 C 0.1118(15) 0.3170(12) 0.3017(9) 0.064(4) Uiso 1 d
C20 C 0.1315(15) 0.2541(12) 0.3598(8) 0.063(5) Uiso 1 d
C21 C 0.0715(15) 0.1624(13) 0.3591(9) 0.070(5) Uiso 1 d
C22 C -0.0091(16) 0.1307(12) 0.3021(9) 0.074(5) Uiso 1 d
C23 C -0.0296(16) 0.1914(14) 0.2407(9) 0.079(5) Uiso 1 d
C24 C 0.0288(15) 0.2814(12) 0.2416(9) 0.063(5) Uiso 1 d
C25 C 0.3017(15) 0.1772(13) 0.5319(9) 0.076(5) Uiso 1 d
C26 C 0.073(2) 0.6657(15) 0.5038(10) 0.098(6) Uiso 1 d
H3 H 0.4436 0.0664 0.4612 0.080 Uiso 1 d
H4 H 0.5957 0.0229 0.3739 0.080 Uiso 1 d
H5 H 0.7126 0.1475 0.3207 0.080 Uiso 1 d
H7 H 0.7743 0.3013 0.3109 0.080 Uiso 1 d
H81 H 0.8241 0.4754 0.2712 0.080 Uiso 1 d
H82 H 0.8289 0.5361 0.3422 0.080 Uiso 1 d
H91 H 0.7295 0.6417 0.2570 0.080 Uiso 1 d
H92 H 0.6359 0.5582 0.2224 0.080 Uiso 1 d
H10 H 0.5498 0.7565 0.2876 0.080 Uiso 1 d
H14 H 0.1325 0.8280 0.4543 0.080 Uiso 1 d
H15 H 0.2513 0.9356 0.3818 0.080 Uiso 1 d
H16 H 0.4276 0.8777 0.3212 0.080 Uiso 1 d
H181 H 0.1123 0.4696 0.2921 0.080 Uiso 1 d
H182 H 0.2207 0.4316 0.3514 0.080 Uiso 1 d
H20 H 0.1948 0.2743 0.4022 0.080 Uiso 1 d
H21 H 0.0823 0.1210 0.4034 0.080 Uiso 1 d
H22 H -0.0505 0.0649 0.3039 0.080 Uiso 1 d
H23 H -0.0896 0.1692 0.1972 0.080 Uiso 1 d
H24 H 0.0162 0.3255 0.2012 0.080 Uiso 1 d
H251 H 0.3810 0.1570 0.5628 0.080 Uiso 1 d
H252 H 0.2612 0.2146 0.5816 0.080 Uiso 1 d
H253 H 0.2209 0.1403 0.5058 0.080 Uiso 1 d
H261 H 0.0589 0.6992 0.5477 0.080 Uiso 1 d
H262 H -0.0212 0.6909 0.4558 0.080 Uiso 1 d
H263 H 0.0300 0.6010 0.5146 0.080 Uiso 1 d
H11W H 0.6800 0.5031 0.5103 0.080 Uiso 1 d
H12W H 0.6392 0.5963 0.4717 0.080 Uiso 1 d

loop_
_atom_site_aniso_label
_atom_site_aniso_U_11
_atom_site_aniso_U_22
_atom_site_aniso_U_33
_atom_site_aniso_U_23
_atom_site_aniso_U_13
_atom_site_aniso_U_12
Mn 0.0525(12) 0.0322(11) 0.0521(12) 0.0005(14) 0.0168(9) 0.0000(15)
O1 0.064(7) 0.026(6) 0.056(6) 0.000(5) 0.024(5) 0.001(5)
O2 0.084(7) 0.025(5) 0.054(6) 0.002(5) 0.035(6) 0.001(5)
O3 0.081(8) 0.036(6) 0.067(6) 0.023(6) 0.025(6) -0.009(5)
O4 0.068(7) 0.067(8) 0.078(8) 0.004(6) 0.040(6) 0.030(6)
O5 0.049(7) 0.069(7) 0.064(7) -0.013(6) 0.012(6) 0.002(6)
O6 0.083(9) 0.131(12) 0.066(8) -0.010(8) 0.010(7) -0.012(8)

loop_
_atom_type_symbol
_atom_type_description
_atom_type_scat_dispersion_real
_atom_type_scat_dispersion_imag
_atom_type_scat_source
C C 0.0033 0.0016 'International Tables Vol C Tables 4.2.6.8 and 6.1.1.4'
H H 0.0000 0.0000 'International Tables Vol C Tables 4.2.6.8 and 6.1.1.4'
N N 0.0061 0.0033 'International Tables Vol C Tables 4.2.6.8 and 6.1.1.4'
O O 0.0106 0.0060 'International Tables Vol C Tables 4.2.6.8 and 6.1.1.4'
Mn Mn 0.3368 0.7283 'International Tables Vol C Tables 4.2.6.8 and 6.1.1.4'

loop_
_geom_angle_atom_site_label_1
_geom_angle_atom_site_label_2
_geom_angle_atom_site_label_3
_geom_angle
O1 Mn O2 93.5(4)
O1 Mn N2 92.0(4)
O2 Mn N2 172.7(4)
O1 Mn N1 172.5(5)
O2 Mn N1 91.7(4)
N2 Mn N1 82.4(5)
O1 Mn O5 98.7(4)
O2 Mn O5 94.5(4)
N2 Mn O5 89.5(4)
N1 Mn O5 86.2(4)
O1 Mn O1W 91.8(4)
O2 Mn O1W 87.9(4)
N2 Mn O1W 87.1(4)
N1 Mn O1W 83.0(4)
O5 Mn O1W 169.1(3)
C12 O1 Mn 128.2(9)
C1 O2 Mn 125.2(8)
C2 O3 C25 119.4(12)
C13 O4 C26 116.5(12)
C17 O5 Mn 141.2(9)
C7 N1 C8 124.7(13)
C7 N1 Mn 123.0(10)
C8 N1 Mn 112.2(9)
C10 N2 C9 120.4(12)
C10 N2 Mn 127.2(9)
C9 N2 Mn 112.2(9)
O2 C1 C6 125.2(13)
O2 C1 C2 115.2(12)
C6 C1 C2 119.7(14)
O3 C2 C1 115.7(13)
O3 C2 C3 124.6(14)
C1 C2 C3 119.7(14)
C4 C3 C2 119.8(15)
C5 C4 C3 122.2(17)
C4 C5 C6 118.8(14)
C1 C6 C7 124.0(14)
C1 C6 C5 119.7(13)
C7 C6 C5 116.1(13)
N1 C7 C6 124.6(14)
N1 C8 C9 107.8(11)
N2 C9 C8 108.4(11)
N2 C10 C11 123.8(13)
C12 C11 C10 123.3(13)
C12 C11 C16 120.4(14)
C10 C11 C16 116.3(13)
O1 C12 C11 125.3(13)
O1 C12 C13 116.6(13)
C11 C12 C13 118.0(13)
O4 C13 C14 123.3(14)
O4 C13 C12 113.9(13)
C14 C13 C12 122.7(15)
C13 C14 C15 116.1(15)
C16 C15 C14 124.5(16)
C15 C16 C11 118.1(15)
O6 C17 O5 126.5(14)
O6 C17 C18 116.6(14)
O5 C17 C18 116.9(13)
C19 C18 C17 112.9(13)
C20 C19 C24 116.5(14)
C20 C19 C18 120.5(14)
C24 C19 C18 123.0(14)
C21 C20 C19 121.3(15)
C22 C21 C20 121.3(16)
C21 C22 C23 119.4(16)
C24 C23 C22 119.2(15)
C23 C24 C19 122.2(15)

loop_
_geom_bond_atom_site_label_1
_geom_bond_atom_site_label_2
_geom_bond_distance
Mn O1 1.880(9)
Mn O2 1.887(9)
Mn N2 1.971(11)
Mn N1 1.995(11)
Mn O5 2.135(10)
Mn O1W 2.353(9)
O1 C12 1.322(15)
O2 C1 1.327(15)
O3 C2 1.347(15)
O3 C25 1.424(18)
O4 C13 1.349(16)
O4 C26 1.40(2)
O5 C17 1.234(16)
O6 C17 1.232(15)
N1 C7 1.323(17)
N1 C8 1.461(17)
N2 C10 1.298(16)
N2 C9 1.475(16)
C1 C6 1.371(18)
C1 C2 1.397(18)
C2 C3 1.398(19)
C3 C4 1.379(19)
C4 C5 1.331(19)
C5 C6 1.458(19)
C6 C7 1.407(18)
C8 C9 1.476(19)
C10 C11 1.431(18)
C11 C12 1.393(18)
C11 C16 1.44(2)
C12 C13 1.396(17)
C13 C14 1.40(2)
C14 C15 1.40(2)
C15 C16 1.333(19)
C17 C18 1.538(19)
C18 C19 1.51(2)
C19 C20 1.380(19)
C19 C24 1.410(19)
C20 C21 1.37(2)
C21 C22 1.34(2)
C22 C23 1.41(2)
C23 C24 1.35(2)
